data_7124903
loop_
_publ_author_name
'Saikawa, Makoto'
'Nakamura, Takashi'
'Uchida, Junji'
'Yamamura, Masaki'
'Nabeshima, Tatsuya'

_publ_section_title
;
 Synthesis of figure-of-eight helical bisBODIPY macrocycles and their
 chiroptical properties.
;
_journal_issue 71
_journal_name_full 'Chemical communications (Cambridge, England)'
_journal_page_first 10727
_journal_page_last 10730
_journal_paper_doi 10.1039/c6cc05439k
_journal_volume 52
_journal_year 2016
_chemical_formula_sum 'C40.5 H30 B Cl N4 O2'
_chemical_formula_weight 650.94
_space_group_crystal_system triclinic
_space_group_IT_number 1
_space_group_name_Hall 'P 1'
_space_group_name_H-M_alt 'P 1'
_atom_sites_solution_hydrogens geom
_audit_creation_method SHELXL-2014
_audit_update_record
;
2016-06-17 deposited with the CCDC.
2016-07-21 downloaded from the CCDC.
;
_cell_angle_alpha 77.762(3)
_cell_angle_beta 80.071(3)
_cell_angle_gamma 66.473(3)
_cell_formula_units_Z 2
_cell_length_a 9.887(3)
_cell_length_b 11.839(4)
_cell_length_c 15.495(5)
_cell_measurement_reflns_used 6926
_cell_measurement_temperature 120(2)
_cell_measurement_theta_max 27.79
_cell_measurement_theta_min 2.26
_cell_volume 1617.3(9)
_computing_structure_refinement 'SHELXL-2014 (Sheldrick, 2014)'
_diffrn_ambient_temperature 120(2)
_diffrn_measured_fraction_theta_full 0.989
_diffrn_measured_fraction_theta_max 0.926
_diffrn_measurement_device_type 'Bruker APEX-II CCD'
_diffrn_measurement_method '\f and \w scans'
_diffrn_radiation_monochromator graphite
_diffrn_radiation_source 'fine-focus sealed tube'
_diffrn_radiation_type MoK\a
_diffrn_radiation_wavelength 0.71073
_diffrn_reflns_av_R_equivalents 0.0329
_diffrn_reflns_av_unetI/netI 0.0801
_diffrn_reflns_Laue_measured_fraction_full 0.989
_diffrn_reflns_Laue_measured_fraction_max 0.926
_diffrn_reflns_limit_h_max 12
_diffrn_reflns_limit_h_min -12
_diffrn_reflns_limit_k_max 15
_diffrn_reflns_limit_k_min -15
_diffrn_reflns_limit_l_max 20
_diffrn_reflns_limit_l_min -20
_diffrn_reflns_number 17315
_diffrn_reflns_point_group_measured_fraction_full 0.956
_diffrn_reflns_point_group_measured_fraction_max 0.865
_diffrn_reflns_theta_full 25.242
_diffrn_reflns_theta_max 27.948
_diffrn_reflns_theta_min 1.351
_exptl_absorpt_coefficient_mu 0.162
_exptl_crystal_colour 'deep green'
_exptl_crystal_density_diffrn 1.337
_exptl_crystal_description prism
_exptl_crystal_F_000 678
_exptl_crystal_size_max 0.400
_exptl_crystal_size_mid 0.200
_exptl_crystal_size_min 0.100
_refine_diff_density_max 0.548
_refine_diff_density_min -0.502
_refine_diff_density_rms 0.061
_refine_ls_abs_structure_details
;
 Flack x determined using 3607 quotients [(I+)-(I-)]/[(I+)+(I-)]
 (Parsons, Flack and Wagner, Acta Cryst. B69 (2013) 249-259).
;
_refine_ls_abs_structure_Flack -0.03(9)
_refine_ls_extinction_method none
_refine_ls_goodness_of_fit_ref 1.185
_refine_ls_hydrogen_treatment constr
_refine_ls_matrix_type full
_refine_ls_number_parameters 899
_refine_ls_number_reflns 13441
_refine_ls_number_restraints 3
_refine_ls_restrained_S_all 1.185
_refine_ls_R_factor_all 0.1166
_refine_ls_R_factor_gt 0.0789
_refine_ls_shift/su_max 0.000
_refine_ls_shift/su_mean 0.000
_refine_ls_structure_factor_coef Fsqd
_refine_ls_weighting_details 'w=1/[\s^2^(Fo^2^)+(0.0196P)^2^+2.1959P] where P=(Fo^2^+2Fc^2^)/3'
_refine_ls_weighting_scheme calc
_refine_ls_wR_factor_gt 0.1516
_refine_ls_wR_factor_ref 0.1712
_reflns_Friedel_coverage 0.868
_reflns_Friedel_fraction_full 0.923
_reflns_Friedel_fraction_max 0.805
_reflns_number_gt 10108
_reflns_number_total 13441
_reflns_threshold_expression 'I > 2\s(I)'
_cod_data_source_file c6cc05439k2.cif
_cod_data_source_block SAIK196
_cod_original_formula_sum 'C40.50 H30 B Cl N4 O2'
_cod_database_code 7124903
_shelx_space_group_comment
;
The symmetry employed for this shelxl refinement is uniquely defined
by the following loop, which should always be used as a source of
symmetry information in preference to the above space-group names.
They are only intended as comments.
;
_shelx_estimated_absorpt_t_min 0.938
_shelx_estimated_absorpt_t_max 0.984
_shelxl_version_number 2014-3

loop_
_space_group_symop_operation_xyz
'x, y, z'

loop_
_atom_site_label
_atom_site_type_symbol
_atom_site_fract_x
_atom_site_fract_y
_atom_site_fract_z
_atom_site_U_iso_or_equiv
_atom_site_adp_type
_atom_site_occupancy
_atom_site_site_symmetry_order
_atom_site_calc_flag
_atom_site_refinement_flags_posn
_atom_site_refinement_flags_adp
_atom_site_refinement_flags_occupancy
_atom_site_disorder_assembly
_atom_site_disorder_group
O1 O 0.2803(5) 1.0765(4) 0.1769(3) 0.0292(10) Uani 1 1 d . . . . .
O2 O 0.2827(4) 1.1511(4) 0.0220(3) 0.0261(10) Uani 1 1 d . . . . .
O3 O 0.3295(5) 0.7301(4) 0.6409(3) 0.0268(10) Uani 1 1 d . . . . .
O4 O 0.3432(5) 0.7988(4) 0.4844(3) 0.0289(10) Uani 1 1 d . . . . .
N1 N 0.1970(5) 0.9825(5) 0.0751(3) 0.0235(11) Uani 1 1 d . . . . .
N2 N 0.4559(5) 0.9370(5) 0.0820(3) 0.0237(11) Uani 1 1 d . . . . .
C80 C 0.4273(10) 0.5607(8) 0.1846(5) 0.052(2) Uani 1 1 d . . . . .
H80 H 0.3232 0.5849 0.2090 0.079 Uiso 1 1 calc R U . . .
H81 H 0.4646 0.6236 0.1907 0.079 Uiso 1 1 calc R U . . .
H82 H 0.4860 0.4797 0.2170 0.079 Uiso 1 1 calc R U . . .
N4 N 0.1110(6) 0.8912(5) 0.5829(3) 0.0248(12) Uani 1 1 d . . . . .
C84 C 0.2750(7) 0.4344(6) 0.6947(4) 0.0263(14) Uani 1 1 d . . . . .
C83 C 0.3553(7) 0.3039(6) 0.7347(4) 0.0266(14) Uani 1 1 d . . . . .
N7 N 0.3237(6) 0.9463(5) 0.5765(3) 0.0276(12) Uani 1 1 d . . . . .
C82 C 0.5515(7) 0.8538(6) 0.4902(4) 0.0300(15) Uani 1 1 d . . . . .
C1 C 0.3651(18) 1.4676(13) 0.4581(7) 0.091(4) Uani 1 1 d . . . . .
H1 H 0.3412 1.5288 0.4951 0.109 Uiso 1 1 calc R U . . .
C2 C 0.2581(13) 1.4728(10) 0.4139(6) 0.066(3) Uani 1 1 d . . . . .
H86 H 0.1610 1.5343 0.4205 0.079 Uiso 1 1 calc R U . . .
Cl1 Cl 0.1684(8) 0.8025(8) 0.3076(7) 0.079(3) Uani 0.453(19) 1 d . . P A 1
C3 C 0.2918(11) 1.3879(8) 0.3591(5) 0.054(2) Uani 1 1 d . . . . .
H3 H 0.2172 1.3915 0.3262 0.065 Uiso 1 1 calc R U . . .
C4 C 0.4316(10) 1.2965(8) 0.3500(4) 0.044(2) Uani 1 1 d . . . . .
C5 C 0.4707(9) 1.2045(7) 0.2875(4) 0.0376(18) Uani 1 1 d . . . . .
C6 C 0.3601(8) 1.1789(7) 0.2610(4) 0.0336(16) Uani 1 1 d . . . . .
H6 H 0.2603 1.2171 0.2849 0.040 Uiso 1 1 calc R U . . .
C7OW C 0.1249(10) 0.9382(10) 0.3365(6) 0.068(3) Uani 1 1 d . . . . .
H87 H 0.1529 0.9922 0.2845 0.081 Uiso 0.453(19) 1 calc R U P A 1
H88 H 0.1884 0.9263 0.3832 0.081 Uiso 0.453(19) 1 calc R U P A 1
H89 H 0.1453 0.8957 0.3979 0.081 Uiso 0.547(19) 1 calc R U P A 2
H90 H 0.2090 0.9624 0.3076 0.081 Uiso 0.547(19) 1 calc R U P A 2
C7 C 0.3935(8) 1.0977(6) 0.1997(4) 0.0305(15) Uani 1 1 d . . . . .
B2 B 0.3037(8) 1.0386(7) 0.0892(5) 0.0256(16) Uani 1 1 d . . . . .
C9 C 0.2326(7) 0.8621(6) 0.0594(4) 0.0285(15) Uani 1 1 d . . . . .
C10 C 0.3816(7) 0.7812(6) 0.0477(4) 0.0284(15) Uani 1 1 d . . . . .
C11 C 0.4173(7) 0.6564(6) 0.0220(4) 0.0279(14) Uani 1 1 d . . . . .
C12 C 0.4399(7) 0.5511(6) 0.0877(4) 0.0307(15) Uani 1 1 d . . . . .
C13 C 0.4712(7) 0.4366(6) 0.0621(5) 0.0333(16) Uani 1 1 d . . . . .
H13 H 0.4857 0.3652 0.1067 0.040 Uiso 1 1 calc R U . . .
C14 C 0.4819(7) 0.4228(6) -0.0251(5) 0.0301(15) Uani 1 1 d . . . . .
C15 C 0.5255(8) 0.2970(6) -0.0524(5) 0.0372(17) Uani 1 1 d . . . . .
H15A H 0.5164 0.2363 -0.0001 0.056 Uiso 1 1 calc R U . . .
H15B H 0.6283 0.2696 -0.0793 0.056 Uiso 1 1 calc R U . . .
H15C H 0.4602 0.3033 -0.0956 0.056 Uiso 1 1 calc R U . . .
C16 C -0.1212(8) 1.8098(7) -0.1663(5) 0.0378(17) Uani 1 1 d . . . . .
H16 H -0.1442 1.8945 -0.1930 0.045 Uiso 1 1 calc R U . . .
N9 N -0.2192(7) 1.7588(6) -0.1657(5) 0.0469(17) Uani 1 1 d . . . . .
C18 C -0.1836(8) 1.6397(7) -0.1254(5) 0.0390(18) Uani 1 1 d . . . . .
H18 H -0.2519 1.6016 -0.1252 0.047 Uiso 1 1 calc R U . . .
C19 C -0.0564(7) 1.5683(6) -0.0842(4) 0.0244(13) Uani 1 1 d . . . . .
C20 C -0.0304(7) 1.4377(6) -0.0402(4) 0.0259(14) Uani 1 1 d . . . . .
C21 C 0.1125(7) 1.3525(6) -0.0273(4) 0.0257(14) Uani 1 1 d . . . . .
H21 H 0.1934 1.3788 -0.0460 0.031 Uiso 1 1 calc R U . . .
C22 C 0.1400(7) 1.2294(6) 0.0125(4) 0.0219(13) Uani 1 1 d . . . . .
C23 C 0.5421(7) 1.0366(6) 0.1666(4) 0.0303(15) Uani 1 1 d . . . . .
C24 C 0.5724(7) 0.9402(6) 0.1142(4) 0.0288(15) Uani 1 1 d . . . . .
C25 C 0.4928(7) 0.8208(6) 0.0577(4) 0.0271(14) Uani 1 1 d . . . . .
C26 C 0.4251(7) 0.6467(6) -0.0675(4) 0.0275(14) Uani 1 1 d . . . . .
C27 C 0.4011(8) 0.7597(6) -0.1394(4) 0.0317(15) Uani 1 1 d . . . . .
H27A H 0.3853 0.7404 -0.1944 0.048 Uiso 1 1 calc R U . . .
H27B H 0.4886 0.7821 -0.1495 0.048 Uiso 1 1 calc R U . . .
H27C H 0.3140 0.8299 -0.1207 0.048 Uiso 1 1 calc R U . . .
C28 C 0.4559(7) 0.5308(6) -0.0890(5) 0.0308(15) Uani 1 1 d . . . . .
H28 H 0.4596 0.5240 -0.1494 0.037 Uiso 1 1 calc R U . . .
C29 C 0.0576(7) 1.0541(6) 0.0542(4) 0.0273(14) Uani 1 1 d . . . . .
C30 C 0.0199(7) 1.1875(6) 0.0349(4) 0.0252(14) Uani 1 1 d . . . . .
C31 C -0.1239(7) 1.2745(6) 0.0240(4) 0.0292(15) Uani 1 1 d . . . . .
H31 H -0.2052 1.2484 0.0415 0.035 Uiso 1 1 calc R U . . .
C32 C -0.1501(7) 1.3983(6) -0.0119(5) 0.0307(15) Uani 1 1 d . . . . .
H32 H -0.2488 1.4566 -0.0175 0.037 Uiso 1 1 calc R U . . .
C33 C -0.0075(8) 0.9747(7) 0.0364(5) 0.0324(16) Uani 1 1 d . . . . .
H33 H -0.1072 0.9987 0.0246 0.039 Uiso 1 1 calc R U . . .
C34 C 0.1007(7) 0.8569(6) 0.0396(5) 0.0321(15) Uani 1 1 d . . . . .
H34 H 0.0891 0.7847 0.0301 0.038 Uiso 1 1 calc R U . . .
C35 C 0.6459(7) 0.7545(7) 0.0680(4) 0.0328(15) Uani 1 1 d . . . . .
H35 H 0.7042 0.6737 0.0536 0.039 Uiso 1 1 calc R U . . .
C36 C 0.6951(8) 0.8274(7) 0.1023(5) 0.0350(16) Uani 1 1 d . . . . .
H36 H 0.7934 0.8064 0.1157 0.042 Uiso 1 1 calc R U . . .
C37 C 0.6518(8) 1.0634(7) 0.1952(5) 0.0369(17) Uani 1 1 d . . . . .
H37 H 0.7525 1.0233 0.1738 0.044 Uiso 1 1 calc R U . . .
C38 C 0.6177(9) 1.1456(8) 0.2531(5) 0.0438(19) Uani 1 1 d . . . . .
H38 H 0.6943 1.1631 0.2701 0.053 Uiso 1 1 calc R U . . .
N8 N 0.5062(14) 1.3811(11) 0.4544(5) 0.087(3) Uani 1 1 d . . . . .
C40 C 0.5378(11) 1.2951(9) 0.3998(5) 0.056(2) Uani 1 1 d . . . . .
H40 H 0.6346 1.2325 0.3956 0.067 Uiso 1 1 calc R U . . .
C41 C 0.0438(8) 1.6254(7) -0.0882(5) 0.0377(17) Uani 1 1 d . . . . .
H41 H 0.1343 1.5808 -0.0620 0.045 Uiso 1 1 calc R U . . .
C42 C 0.0113(8) 1.7467(7) -0.1303(5) 0.0410(18) Uani 1 1 d . . . . .
H42 H 0.0797 1.7861 -0.1344 0.049 Uiso 1 1 calc R U . . .
C43 C -0.3150(8) 1.5898(7) 0.6828(6) 0.051(2) Uani 1 1 d . . . . .
H43A H -0.3634 1.6401 0.6298 0.076 Uiso 1 1 calc R U . . .
H43B H -0.2542 1.6287 0.6991 0.076 Uiso 1 1 calc R U . . .
H43C H -0.3904 1.5845 0.7319 0.076 Uiso 1 1 calc R U . . .
C44 C -0.2174(7) 1.4600(7) 0.6638(5) 0.0348(17) Uani 1 1 d . . . . .
C45 C -0.1713(7) 1.3593(7) 0.7322(5) 0.0336(16) Uani 1 1 d . . . . .
H45 H -0.2052 1.3722 0.7919 0.040 Uiso 1 1 calc R U . . .
C46 C -0.0778(7) 1.2414(6) 0.7155(4) 0.0290(15) Uani 1 1 d . . . . .
C47 C 0.0769(8) 1.0962(6) 0.6074(4) 0.0277(14) Uani 1 1 d . . . . .
C48 C 0.0179(7) 1.0110(6) 0.5968(4) 0.0261(14) Uani 1 1 d . . . . .
C49 C 0.0335(8) 0.8159(6) 0.6026(4) 0.0296(15) Uani 1 1 d . . . . .
C50 C 0.1181(7) 0.6837(6) 0.6229(4) 0.0266(14) Uani 1 1 d . . . . .
C51 C 0.0578(7) 0.5927(6) 0.6318(5) 0.0308(15) Uani 1 1 d . . . . .
H51 H -0.0378 0.6159 0.6134 0.037 Uiso 1 1 calc R U . . .
C52 C 0.1338(7) 0.4705(6) 0.6668(4) 0.0299(15) Uani 1 1 d . . . . .
H52 H 0.0907 0.4102 0.6720 0.036 Uiso 1 1 calc R U . . .
C53 C 0.2796(8) 0.2309(6) 0.7858(4) 0.0289(15) Uani 1 1 d . . . . .
H53 H 0.1745 0.2651 0.7958 0.035 Uiso 1 1 calc R U . . .
C54 C 0.3578(8) 0.1092(6) 0.8218(5) 0.0339(16) Uani 1 1 d . . . . .
H54 H 0.3076 0.0585 0.8563 0.041 Uiso 1 1 calc R U . . .
C55 C 0.5086(9) 0.0632(7) 0.8069(5) 0.0434(19) Uani 1 1 d . . . . .
H55 H 0.5616 -0.0201 0.8330 0.052 Uiso 1 1 calc R U . . .
C56 C -0.1665(8) 1.4385(7) 0.5779(5) 0.0394(18) Uani 1 1 d . . . . .
H56 H -0.1976 1.5057 0.5305 0.047 Uiso 1 1 calc R U . . .
C57 C -0.0716(8) 1.3221(7) 0.5584(5) 0.0363(16) Uani 1 1 d . . . . .
C58 C -0.0189(11) 1.3024(8) 0.4622(5) 0.058(2) Uani 1 1 d . . . . .
H58A H -0.0684 1.2547 0.4448 0.086 Uiso 1 1 calc R U . . .
H58B H 0.0886 1.2563 0.4564 0.086 Uiso 1 1 calc R U . . .
H58C H -0.0431 1.3836 0.4236 0.086 Uiso 1 1 calc R U . . .
C59 C 0.2314(8) 1.0626(6) 0.5975(4) 0.0267(14) Uani 1 1 d . . . . .
B1 B 0.2799(8) 0.8390(7) 0.5714(5) 0.0280(17) Uani 1 1 d . . . . .
C61 C 0.2627(7) 0.6469(6) 0.6477(4) 0.0256(14) Uani 1 1 d . . . . .
C62 C 0.3385(7) 0.5231(6) 0.6838(4) 0.0261(14) Uani 1 1 d . . . . .
H62 H 0.4349 0.4989 0.7013 0.031 Uiso 1 1 calc R U . . .
C63 C 0.5081(8) 0.2464(7) 0.7223(5) 0.0371(17) Uani 1 1 d . . . . .
H63 H 0.5608 0.2939 0.6861 0.045 Uiso 1 1 calc R U . . .
N10 N 0.5875(7) 0.1292(6) 0.7573(5) 0.0453(16) Uani 1 1 d . . . . .
C65 C -0.1282(8) 1.0110(6) 0.6157(4) 0.0317(15) Uani 1 1 d . . . . .
H65 H -0.2166 1.0814 0.6246 0.038 Uiso 1 1 calc R U . . .
C66 C -0.1184(8) 0.8916(7) 0.6189(5) 0.0343(16) Uani 1 1 d . . . . .
H66 H -0.1989 0.8642 0.6301 0.041 Uiso 1 1 calc R U . . .
C67 C 0.4865(8) 0.7855(6) 0.4593(4) 0.0303(15) Uani 1 1 d . . . . .
C68 C 0.7006(8) 0.8363(7) 0.4589(5) 0.0399(18) Uani 1 1 d . . . . .
H68 H 0.7468 0.8818 0.4784 0.048 Uiso 1 1 calc R U . . .
C69 C 0.7795(8) 0.7541(7) 0.4007(5) 0.0416(19) Uani 1 1 d . . . . .
H69 H 0.8804 0.7417 0.3819 0.050 Uiso 1 1 calc R U . . .
C70 C 0.7137(8) 0.6888(7) 0.3688(4) 0.0375(17) Uani 1 1 d . . . . .
C71 C 0.7996(8) 0.5987(8) 0.3067(5) 0.043(2) Uani 1 1 d . . . . .
C72 C 0.7590(11) 0.5038(9) 0.2952(6) 0.063(3) Uani 1 1 d . . . . .
H83 H 0.6708 0.4978 0.3278 0.075 Uiso 1 1 calc R U . . .
C73 C 0.9276(10) 0.6061(11) 0.2554(6) 0.068(3) Uani 1 1 d . . . . .
H73 H 0.9584 0.6709 0.2601 0.082 Uiso 1 1 calc R U . . .
C75 C 0.5667(8) 0.7062(7) 0.3973(4) 0.0348(16) Uani 1 1 d . . . . .
H75 H 0.5201 0.6639 0.3746 0.042 Uiso 1 1 calc R U . . .
C76 C 0.4583(8) 0.9490(6) 0.5426(4) 0.0298(15) Uani 1 1 d . . . . .
C77 C 0.4590(8) 1.0653(7) 0.5520(5) 0.0348(17) Uani 1 1 d . . . . .
H77 H 0.5416 1.0900 0.5381 0.042 Uiso 1 1 calc R U . . .
C78 C 0.3195(8) 1.1355(7) 0.5847(4) 0.0314(15) Uani 1 1 d . . . . .
H78 H 0.2874 1.2182 0.5966 0.038 Uiso 1 1 calc R U . . .
C79 C -0.0373(8) 1.1345(6) 0.7921(4) 0.0353(17) Uani 1 1 d . . . . .
H79A H -0.1064 1.0915 0.8005 0.053 Uiso 1 1 calc R U . . .
H79B H -0.0432 1.1670 0.8464 0.053 Uiso 1 1 calc R U . . .
H79C H 0.0639 1.0757 0.7791 0.053 Uiso 1 1 calc R U . . .
Cl2 Cl -0.0622(8) 1.0229(7) 0.3762(6) 0.067(3) Uani 0.453(19) 1 d . . P A 1
C81 C -0.0245(7) 1.2215(6) 0.6279(4) 0.0297(15) Uani 1 1 d . . . . .
C85 C 0.8360(14) 0.4199(12) 0.2411(8) 0.088(4) Uani 1 1 d . . . . .
H84 H 0.8055 0.3551 0.2361 0.105 Uiso 1 1 calc R U . . .
C86 C 0.9588(19) 0.4323(17) 0.1942(9) 0.123(7) Uani 1 1 d . . . . .
H85 H 1.0142 0.3739 0.1553 0.148 Uiso 1 1 calc R U . . .
N11 N 1.0104(11) 0.5234(14) 0.1985(6) 0.115(5) Uani 1 1 d . . . . .
Cl3 Cl 0.093(2) 0.8376(12) 0.2728(8) 0.139(7) Uani 0.547(19) 1 d . . P A 2
Cl4 Cl -0.0215(15) 1.0525(17) 0.3358(13) 0.211(7) Uani 0.547(19) 1 d . . P A 2

loop_
_atom_site_aniso_label
_atom_site_aniso_U_11
_atom_site_aniso_U_22
_atom_site_aniso_U_33
_atom_site_aniso_U_23
_atom_site_aniso_U_13
_atom_site_aniso_U_12
O1 0.028(2) 0.031(3) 0.029(2) -0.007(2) 0.0011(19) -0.012(2)
O2 0.016(2) 0.025(2) 0.036(3) -0.0041(19) -0.0026(18) -0.0061(19)
O3 0.030(2) 0.027(2) 0.030(2) -0.0046(19) -0.0043(19) -0.018(2)
O4 0.027(2) 0.033(3) 0.032(2) -0.010(2) -0.0014(19) -0.015(2)
N1 0.016(3) 0.023(3) 0.028(3) -0.003(2) -0.001(2) -0.005(2)
N2 0.023(3) 0.026(3) 0.022(3) -0.006(2) -0.002(2) -0.008(2)
C80 0.068(6) 0.039(5) 0.036(4) 0.003(4) 0.005(4) -0.013(4)
N4 0.026(3) 0.027(3) 0.027(3) -0.006(2) -0.001(2) -0.016(2)
C84 0.028(4) 0.027(3) 0.027(3) -0.012(3) 0.007(3) -0.014(3)
C83 0.031(4) 0.026(3) 0.025(3) -0.011(3) 0.004(3) -0.011(3)
N7 0.032(3) 0.029(3) 0.027(3) -0.005(2) -0.002(2) -0.018(3)
C82 0.030(4) 0.032(4) 0.029(3) -0.003(3) 0.000(3) -0.015(3)
C1 0.154(13) 0.096(9) 0.043(6) -0.031(6) 0.039(8) -0.079(10)
C2 0.098(8) 0.070(7) 0.043(5) -0.022(5) 0.011(5) -0.046(6)
Cl1 0.069(4) 0.079(5) 0.091(6) -0.051(4) -0.025(4) -0.004(4)
C3 0.082(7) 0.056(6) 0.027(4) -0.010(4) 0.009(4) -0.033(5)
C4 0.079(6) 0.056(5) 0.014(3) 0.002(3) 0.000(3) -0.047(5)
C5 0.061(5) 0.037(4) 0.020(3) 0.003(3) -0.008(3) -0.027(4)
C6 0.047(4) 0.035(4) 0.021(3) -0.004(3) 0.002(3) -0.019(3)
C7OW 0.048(5) 0.096(8) 0.053(5) 0.018(5) -0.012(4) -0.032(5)
C7 0.040(4) 0.033(4) 0.024(3) 0.001(3) -0.004(3) -0.021(3)
B2 0.022(4) 0.023(4) 0.028(4) -0.002(3) 0.000(3) -0.007(3)
C9 0.026(3) 0.029(4) 0.031(4) -0.009(3) 0.001(3) -0.010(3)
C10 0.036(4) 0.031(4) 0.017(3) -0.003(3) -0.002(3) -0.012(3)
C11 0.021(3) 0.027(4) 0.033(4) -0.004(3) 0.000(3) -0.008(3)
C12 0.028(4) 0.032(4) 0.030(4) -0.002(3) 0.003(3) -0.013(3)
C13 0.024(3) 0.027(4) 0.041(4) 0.002(3) 0.003(3) -0.008(3)
C14 0.019(3) 0.029(4) 0.044(4) -0.007(3) -0.003(3) -0.012(3)
C15 0.032(4) 0.034(4) 0.052(5) -0.007(3) -0.006(3) -0.017(3)
C16 0.044(4) 0.035(4) 0.037(4) -0.002(3) -0.010(3) -0.017(4)
N9 0.042(4) 0.033(4) 0.065(5) 0.006(3) -0.016(3) -0.015(3)
C18 0.028(4) 0.036(4) 0.054(5) 0.004(4) -0.013(3) -0.016(3)
C19 0.020(3) 0.026(3) 0.026(3) -0.007(3) -0.003(3) -0.006(3)
C20 0.025(3) 0.026(4) 0.026(3) -0.012(3) -0.002(3) -0.005(3)
C21 0.017(3) 0.030(4) 0.031(3) -0.008(3) 0.003(2) -0.010(3)
C22 0.020(3) 0.022(3) 0.023(3) -0.007(2) -0.002(2) -0.006(3)
C23 0.035(4) 0.031(4) 0.027(3) -0.001(3) -0.007(3) -0.014(3)
C24 0.026(3) 0.031(4) 0.028(3) -0.001(3) -0.002(3) -0.012(3)
C25 0.025(3) 0.028(4) 0.025(3) -0.004(3) -0.002(3) -0.006(3)
C26 0.019(3) 0.028(4) 0.035(4) -0.001(3) -0.004(3) -0.010(3)
C27 0.037(4) 0.031(4) 0.028(3) -0.003(3) -0.008(3) -0.012(3)
C28 0.023(3) 0.036(4) 0.034(4) -0.005(3) -0.005(3) -0.011(3)
C29 0.021(3) 0.031(4) 0.028(3) -0.008(3) 0.005(3) -0.008(3)
C30 0.024(3) 0.030(4) 0.020(3) -0.009(3) 0.002(2) -0.008(3)
C31 0.020(3) 0.032(4) 0.039(4) -0.008(3) 0.001(3) -0.012(3)
C32 0.020(3) 0.032(4) 0.041(4) -0.012(3) 0.000(3) -0.008(3)
C33 0.025(4) 0.037(4) 0.039(4) -0.009(3) -0.002(3) -0.015(3)
C34 0.032(4) 0.024(4) 0.041(4) -0.011(3) 0.001(3) -0.010(3)
C35 0.028(4) 0.032(4) 0.034(4) -0.005(3) -0.002(3) -0.008(3)
C36 0.028(4) 0.036(4) 0.038(4) -0.002(3) -0.004(3) -0.010(3)
C37 0.037(4) 0.044(4) 0.034(4) -0.001(3) -0.009(3) -0.020(4)
C38 0.058(5) 0.054(5) 0.036(4) -0.003(4) -0.014(4) -0.037(4)
N8 0.147(10) 0.119(9) 0.039(5) -0.015(5) -0.001(5) -0.098(8)
C40 0.091(7) 0.072(6) 0.030(4) -0.003(4) -0.004(4) -0.059(6)
C41 0.033(4) 0.035(4) 0.050(4) -0.002(3) -0.016(3) -0.016(3)
C42 0.037(4) 0.036(4) 0.059(5) -0.002(4) -0.012(4) -0.022(4)
C43 0.028(4) 0.035(4) 0.087(7) -0.010(4) -0.002(4) -0.011(4)
C44 0.026(4) 0.030(4) 0.056(5) -0.006(3) -0.006(3) -0.019(3)
C45 0.029(4) 0.038(4) 0.039(4) -0.013(3) 0.006(3) -0.019(3)
C46 0.031(4) 0.027(4) 0.035(4) -0.002(3) -0.004(3) -0.018(3)
C47 0.042(4) 0.027(4) 0.017(3) -0.002(3) -0.001(3) -0.018(3)
C48 0.032(4) 0.027(3) 0.024(3) -0.003(3) -0.002(3) -0.016(3)
C49 0.035(4) 0.033(4) 0.029(4) -0.010(3) -0.001(3) -0.020(3)
C50 0.026(3) 0.027(4) 0.030(3) -0.008(3) 0.003(3) -0.014(3)
C51 0.024(3) 0.033(4) 0.041(4) -0.010(3) -0.003(3) -0.014(3)
C52 0.032(4) 0.028(4) 0.038(4) -0.008(3) 0.000(3) -0.020(3)
C53 0.033(4) 0.029(4) 0.024(3) -0.008(3) 0.002(3) -0.012(3)
C54 0.040(4) 0.027(4) 0.034(4) -0.003(3) 0.002(3) -0.016(3)
C55 0.047(5) 0.026(4) 0.052(5) -0.003(3) -0.006(4) -0.010(4)
C56 0.042(4) 0.027(4) 0.055(5) 0.006(3) -0.018(4) -0.019(3)
C57 0.044(4) 0.030(4) 0.039(4) -0.001(3) -0.010(3) -0.019(3)
C58 0.089(7) 0.049(5) 0.035(4) 0.005(4) -0.013(4) -0.029(5)
C59 0.044(4) 0.028(4) 0.017(3) -0.008(3) -0.001(3) -0.022(3)
B1 0.024(4) 0.029(4) 0.034(4) -0.010(3) 0.000(3) -0.012(3)
C61 0.029(4) 0.032(4) 0.023(3) -0.010(3) 0.002(3) -0.017(3)
C62 0.025(3) 0.027(3) 0.027(3) -0.007(3) 0.002(3) -0.011(3)
C63 0.040(4) 0.027(4) 0.046(4) -0.011(3) 0.006(3) -0.016(3)
N10 0.037(4) 0.026(3) 0.068(5) -0.011(3) 0.002(3) -0.007(3)
C65 0.037(4) 0.029(4) 0.028(3) -0.004(3) -0.001(3) -0.011(3)
C66 0.029(4) 0.038(4) 0.040(4) -0.007(3) -0.001(3) -0.018(3)
C67 0.038(4) 0.034(4) 0.022(3) 0.000(3) -0.005(3) -0.017(3)
C68 0.040(4) 0.050(5) 0.037(4) -0.005(4) 0.002(3) -0.028(4)
C69 0.033(4) 0.054(5) 0.034(4) -0.004(4) 0.007(3) -0.017(4)
C70 0.037(4) 0.047(5) 0.020(3) -0.001(3) 0.000(3) -0.012(4)
C71 0.039(4) 0.053(5) 0.022(4) -0.006(3) -0.004(3) 0.000(4)
C72 0.062(6) 0.067(6) 0.049(5) -0.029(5) -0.009(4) -0.002(5)
C73 0.046(5) 0.097(8) 0.035(5) -0.012(5) -0.002(4) 0.001(5)
C75 0.041(4) 0.034(4) 0.031(4) -0.004(3) -0.010(3) -0.013(3)
C76 0.037(4) 0.034(4) 0.028(3) -0.005(3) -0.002(3) -0.023(3)
C77 0.042(4) 0.041(4) 0.034(4) -0.004(3) -0.004(3) -0.030(4)
C78 0.045(4) 0.036(4) 0.022(3) -0.007(3) -0.003(3) -0.023(3)
C79 0.046(4) 0.031(4) 0.029(4) -0.004(3) 0.002(3) -0.018(3)
Cl2 0.034(3) 0.065(4) 0.089(5) -0.018(3) 0.020(3) -0.013(3)
C81 0.031(4) 0.026(4) 0.037(4) -0.003(3) -0.005(3) -0.016(3)
C85 0.082(8) 0.091(9) 0.072(8) -0.051(7) -0.019(6) 0.010(7)
C86 0.105(12) 0.150(15) 0.064(8) -0.068(9) -0.041(8) 0.044(10)
N11 0.054(6) 0.194(14) 0.054(6) -0.046(8) -0.006(4) 0.012(7)
Cl3 0.244(16) 0.134(8) 0.082(7) -0.052(6) 0.085(9) -0.137(10)
Cl4 0.116(8) 0.182(12) 0.244(14) -0.070(11) 0.086(10) 0.015(8)

loop_
_atom_type_symbol
_atom_type_description
_atom_type_scat_dispersion_real
_atom_type_scat_dispersion_imag
_atom_type_scat_source
C C 0.0033 0.0016 'International Tables Vol C Tables 4.2.6.8 and 6.1.1.4'
H H 0.0000 0.0000 'International Tables Vol C Tables 4.2.6.8 and 6.1.1.4'
N N 0.0061 0.0033 'International Tables Vol C Tables 4.2.6.8 and 6.1.1.4'
O O 0.0106 0.0060 'International Tables Vol C Tables 4.2.6.8 and 6.1.1.4'
B B 0.0013 0.0007 'International Tables Vol C Tables 4.2.6.8 and 6.1.1.4'
Cl Cl 0.1484 0.1585 'International Tables Vol C Tables 4.2.6.8 and 6.1.1.4'

loop_
_geom_angle_atom_site_label_1
_geom_angle_atom_site_label_2
_geom_angle_atom_site_label_3
_geom_angle
C7 O1 B2 115.7(5)
C22 O2 B2 115.7(5)
C61 O3 B1 114.7(5)
C67 O4 B1 116.4(5)
C29 N1 C9 109.2(5)
C29 N1 B2 122.0(5)
C9 N1 B2 126.9(5)
C24 N2 C25 109.9(5)
C24 N2 B2 122.1(5)
C25 N2 B2 127.1(5)
C49 N4 C48 109.5(5)
C49 N4 B1 121.7(6)
C48 N4 B1 127.0(5)
C62 C84 C52 119.1(6)
C62 C84 C83 120.5(6)
C52 C84 C83 120.4(6)
C63 C83 C53 116.4(6)
C63 C83 C84 122.3(6)
C53 C83 C84 121.3(6)
C76 N7 C59 109.2(5)
C76 N7 B1 122.1(5)
C59 N7 B1 127.4(5)
C67 C82 C68 118.0(6)
C67 C82 C76 118.4(6)
C68 C82 C76 123.1(6)
C2 C1 N8 124.9(11)
C1 C2 C3 118.1(11)
C2 C3 C4 121.7(10)
C3 C4 C40 117.1(8)
C3 C4 C5 121.9(8)
C40 C4 C5 120.9(8)
C6 C5 C38 118.9(7)
C6 C5 C4 120.1(7)
C38 C5 C4 121.0(7)
C5 C6 C7 120.9(7)
Cl1 C7OW Cl2 119.6(7)
Cl4 C7OW Cl3 103.5(10)
O1 C7 C6 117.9(6)
O1 C7 C23 122.0(6)
C6 C7 C23 120.0(6)
O2 B2 O1 107.5(5)
O2 B2 N2 114.7(5)
O1 B2 N2 107.2(5)
O2 B2 N1 107.3(5)
O1 B2 N1 114.6(5)
N2 B2 N1 105.8(5)
N1 C9 C10 120.4(6)
N1 C9 C34 106.8(5)
C10 C9 C34 131.3(6)
C25 C10 C9 119.0(6)
C25 C10 C11 121.7(6)
C9 C10 C11 119.2(6)
C12 C11 C26 120.6(6)
C12 C11 C10 119.7(6)
C26 C11 C10 119.7(6)
C13 C12 C11 118.5(6)
C13 C12 C80 120.2(6)
C11 C12 C80 121.3(6)
C14 C13 C12 122.7(6)
C13 C14 C28 117.2(6)
C13 C14 C15 122.1(6)
C28 C14 C15 120.6(6)
N9 C16 C42 123.5(7)
C16 N9 C18 116.2(6)
N9 C18 C19 125.6(7)
C18 C19 C41 115.8(6)
C18 C19 C20 120.7(6)
C41 C19 C20 123.5(6)
C21 C20 C32 119.0(6)
C21 C20 C19 120.4(6)
C32 C20 C19 120.6(6)
C20 C21 C22 121.6(6)
O2 C22 C21 118.3(5)
O2 C22 C30 122.3(5)
C21 C22 C30 119.2(6)
C37 C23 C7 117.7(6)
C37 C23 C24 124.3(6)
C7 C23 C24 117.5(6)
N2 C24 C36 107.7(6)
N2 C24 C23 117.1(6)
C36 C24 C23 133.7(6)
N2 C25 C10 120.3(6)
N2 C25 C35 106.3(6)
C10 C25 C35 131.7(6)
C28 C26 C11 118.4(6)
C28 C26 C27 120.4(6)
C11 C26 C27 121.2(6)
C26 C28 C14 122.6(6)
N1 C29 C33 108.0(6)
N1 C29 C30 116.9(6)
C33 C29 C30 133.2(6)
C31 C30 C22 118.7(6)
C31 C30 C29 123.6(6)
C22 C30 C29 116.9(5)
C32 C31 C30 121.1(6)
C31 C32 C20 120.1(6)
C34 C33 C29 107.3(6)
C33 C34 C9 108.0(6)
C36 C35 C25 108.1(6)
C35 C36 C24 107.6(6)
C38 C37 C23 121.8(7)
C37 C38 C5 120.6(7)
C1 N8 C40 116.2(10)
N8 C40 C4 121.9(10)
C42 C41 C19 119.9(7)
C16 C42 C41 119.0(7)
C56 C44 C45 117.8(7)
C56 C44 C43 120.7(7)
C45 C44 C43 121.5(7)
C46 C45 C44 121.8(7)
C45 C46 C81 119.7(6)
C45 C46 C79 119.4(6)
C81 C46 C79 120.8(6)
C48 C47 C59 119.5(6)
C48 C47 C81 119.6(6)
C59 C47 C81 120.9(6)
N4 C48 C47 120.3(6)
N4 C48 C65 106.6(5)
C47 C48 C65 131.7(6)
N4 C49 C66 107.9(6)
N4 C49 C50 116.6(6)
C66 C49 C50 133.5(6)
C51 C50 C61 118.6(6)
C51 C50 C49 123.4(6)
C61 C50 C49 117.3(6)
C52 C51 C50 121.4(6)
C51 C52 C84 120.2(6)
C54 C53 C83 119.9(6)
C55 C54 C53 118.7(7)
N10 C55 C54 124.0(7)
C44 C56 C57 122.2(7)
C56 C57 C81 119.6(7)
C56 C57 C58 120.3(7)
C81 C57 C58 120.1(7)
N7 C59 C47 120.0(6)
N7 C59 C78 107.0(6)
C47 C59 C78 131.4(6)
O3 B1 O4 108.5(5)
O3 B1 N7 115.5(6)
O4 B1 N7 107.3(5)
O3 B1 N4 106.8(5)
O4 B1 N4 113.4(6)
N7 B1 N4 105.4(5)
O3 C61 C62 118.2(6)
O3 C61 C50 122.2(6)
C62 C61 C50 119.6(6)
C84 C62 C61 121.0(6)
N10 C63 C83 125.2(6)
C63 N10 C55 115.9(6)
C66 C65 C48 107.8(6)
C65 C66 C49 107.7(6)
O4 C67 C75 117.8(6)
O4 C67 C82 121.7(6)
C75 C67 C82 120.4(6)
C69 C68 C82 120.8(7)
C68 C69 C70 121.0(7)
C75 C70 C69 119.2(7)
C75 C70 C71 119.8(7)
C69 C70 C71 121.0(7)
C72 C71 C73 115.9(8)
C72 C71 C70 123.2(7)
C73 C71 C70 121.0(9)
C85 C72 C71 124.3(11)
N11 C73 C71 122.4(12)
C70 C75 C67 120.6(7)
N7 C76 C77 107.8(6)
N7 C76 C82 116.8(6)
C77 C76 C82 133.6(6)
C78 C77 C76 107.7(6)
C77 C78 C59 107.7(6)
C46 C81 C57 118.9(6)
C46 C81 C47 121.2(6)
C57 C81 C47 119.9(6)
C72 C85 C86 116.5(14)
C85 C86 N11 125.0(12)
C73 N11 C86 115.9(12)

loop_
_geom_bond_atom_site_label_1
_geom_bond_atom_site_label_2
_geom_bond_distance
O1 C7 1.356(8)
O1 B2 1.473(9)
O2 C22 1.357(7)
O2 B2 1.472(8)
O3 C61 1.367(7)
O3 B1 1.467(9)
O4 C67 1.357(8)
O4 B1 1.476(8)
N1 C29 1.352(8)
N1 C9 1.390(8)
N1 B2 1.517(9)
N2 C24 1.348(8)
N2 C25 1.392(8)
N2 B2 1.510(9)
C80 C12 1.509(10)
N4 C49 1.351(8)
N4 C48 1.387(8)
N4 B1 1.524(9)
C84 C62 1.393(9)
C84 C52 1.404(9)
C84 C83 1.479(9)
C83 C63 1.384(9)
C83 C53 1.399(9)
N7 C76 1.354(8)
N7 C59 1.384(8)
N7 B1 1.518(9)
C82 C67 1.409(9)
C82 C68 1.415(9)
C82 C76 1.442(9)
C1 C2 1.331(16)
C1 N8 1.362(16)
C2 C3 1.355(12)
Cl1 C7OW 1.629(14)
C3 C4 1.380(12)
C4 C40 1.399(11)
C4 C5 1.503(10)
C5 C6 1.387(10)
C5 C38 1.401(11)
C6 C7 1.401(9)
C7OW Cl4 1.537(14)
C7OW Cl2 1.787(12)
C7OW Cl3 1.842(16)
C7 C23 1.412(9)
C9 C10 1.405(9)
C9 C34 1.417(9)
C10 C25 1.398(9)
C10 C11 1.499(9)
C11 C12 1.400(9)
C11 C26 1.402(9)
C12 C13 1.393(10)
C13 C14 1.376(10)
C14 C28 1.404(9)
C14 C15 1.508(9)
C16 N9 1.329(9)
C16 C42 1.371(10)
N9 C18 1.344(9)
C18 C19 1.380(9)
C19 C41 1.392(9)
C19 C20 1.489(9)
C20 C21 1.388(9)
C20 C32 1.409(9)
C21 C22 1.392(9)
C22 C30 1.425(8)
C23 C37 1.405(9)
C23 C24 1.444(9)
C24 C36 1.422(9)
C25 C35 1.419(9)
C26 C28 1.382(9)
C26 C27 1.515(9)
C29 C33 1.424(9)
C29 C30 1.447(9)
C30 C31 1.396(9)
C31 C32 1.388(9)
C33 C34 1.375(10)
C35 C36 1.373(10)
C37 C38 1.367(10)
N8 C40 1.368(12)
C41 C42 1.378(10)
C43 C44 1.512(10)
C44 C56 1.379(11)
C44 C45 1.396(10)
C45 C46 1.382(9)
C46 C81 1.402(9)
C46 C79 1.515(9)
C47 C48 1.400(9)
C47 C59 1.405(9)
C47 C81 1.486(9)
C48 C65 1.423(9)
C49 C66 1.419(9)
C49 C50 1.444(9)
C50 C51 1.399(9)
C50 C61 1.415(9)
C51 C52 1.376(10)
C53 C54 1.379(9)
C54 C55 1.364(10)
C55 N10 1.354(10)
C56 C57 1.384(10)
C57 C81 1.407(9)
C57 C58 1.527(11)
C59 C78 1.418(9)
C61 C62 1.394(9)
C63 N10 1.340(9)
C65 C66 1.370(9)
C67 C75 1.399(9)
C68 C69 1.377(10)
C69 C70 1.393(11)
C70 C75 1.389(10)
C70 C71 1.489(10)
C71 C72 1.387(12)
C71 C73 1.398(12)
C72 C85 1.340(13)
C73 N11 1.372(14)
C76 C77 1.417(9)
C77 C78 1.369(10)
C85 C86 1.35(2)
C86 N11 1.38(2)
